data_1557568
loop_
_publ_author_name
'Mahmood, Zafar'
'Taddei, Maria'
'Rehmat, Noreen'
'Bussotti, Laura'
'Doria, Sandra'
'Guan, Qinglin'
'Ji, Shaomin'
'Zhao, Jianzhang'
'Di Donato, Mariangela'
'Huo, Yanping'
'Xing, Yong Heng'

_publ_section_title
;
 Color-Tunable Delayed Fluorescence and Efficient Spin--Orbit Charge
 Transfer Intersystem Crossing in Compact Carbazole-Anthracene-Bodipy
 Triads Employing the Sequential Electron Transfer Approach
;
_journal_name_full 'The Journal of Physical Chemistry C'
_journal_paper_doi 10.1021/acs.jpcc.9b11687
_journal_year 2020
_chemical_formula_sum 'C46 H37 B Cl2 F2 N3 O0.5'
_chemical_formula_weight 759.49
_space_group_crystal_system triclinic
_space_group_IT_number 2
_space_group_name_Hall '-P 1'
_space_group_name_H-M_alt 'P -1'
_atom_sites_solution_hydrogens mixed
_audit_creation_method SHELXL-2017/1
_cell_angle_alpha 84.9880(10)
_cell_angle_beta 86.2700(10)
_cell_angle_gamma 80.9230(10)
_cell_formula_units_Z 4
_cell_length_a 14.2619(8)
_cell_length_b 14.8156(8)
_cell_length_c 18.7795(10)
_cell_measurement_reflns_used 200
_cell_measurement_temperature 200(2)
_cell_measurement_theta_max 27.53
_cell_measurement_theta_min 2.16
_cell_volume 3898.1(4)
_computing_structure_refinement 'SHELXL-2017/1 (Sheldrick, 2017)'
_diffrn_ambient_temperature 200(2)
_diffrn_measured_fraction_theta_full 0.945
_diffrn_measured_fraction_theta_max 0.903
_diffrn_measurement_device_type 'CCD area detector'
_diffrn_measurement_method 'phi and omega scans'
_diffrn_radiation_type MoK\a
_diffrn_radiation_wavelength 0.71073
_diffrn_reflns_av_R_equivalents 0.1803
_diffrn_reflns_av_unetI/netI 0.1286
_diffrn_reflns_Laue_measured_fraction_full 0.945
_diffrn_reflns_Laue_measured_fraction_max 0.903
_diffrn_reflns_limit_h_max 14
_diffrn_reflns_limit_h_min -14
_diffrn_reflns_limit_k_max 19
_diffrn_reflns_limit_k_min -19
_diffrn_reflns_limit_l_max 24
_diffrn_reflns_limit_l_min -24
_diffrn_reflns_number 81347
_diffrn_reflns_point_group_measured_fraction_full 0.945
_diffrn_reflns_point_group_measured_fraction_max 0.903
_diffrn_reflns_theta_full 25.242
_diffrn_reflns_theta_max 27.525
_diffrn_reflns_theta_min 2.160
_diffrn_source 'fine-focus sealed tube'
_exptl_absorpt_coefficient_mu 0.215
_exptl_absorpt_correction_type multi-scan
_exptl_absorpt_process_details sadabs
_exptl_crystal_colour green
_exptl_crystal_density_diffrn 1.294
_exptl_crystal_density_method 'not measured'
_exptl_crystal_description block
_exptl_crystal_F_000 1580
_exptl_crystal_size_max 0.477
_exptl_crystal_size_mid 0.389
_exptl_crystal_size_min 0.216
_exptl_transmission_factor_max 0.955
_exptl_transmission_factor_min 0.905
_refine_diff_density_max 1.798
_refine_diff_density_min -1.080
_refine_diff_density_rms 0.120
_refine_ls_extinction_coef 0.0096(19)
_refine_ls_extinction_expression Fc^*^=kFc[1+0.001xFc^2^\l^3^/sin(2\q)]^-1/4^
_refine_ls_extinction_method 'SHELXL-2017/1 (Sheldrick 2017)'
_refine_ls_goodness_of_fit_ref 1.289
_refine_ls_hydrogen_treatment constr
_refine_ls_matrix_type full
_refine_ls_number_parameters 983
_refine_ls_number_reflns 16233
_refine_ls_number_restraints 0
_refine_ls_restrained_S_all 1.289
_refine_ls_R_factor_all 0.1995
_refine_ls_R_factor_gt 0.1185
_refine_ls_shift/su_max 0.033
_refine_ls_shift/su_mean 0.003
_refine_ls_structure_factor_coef Fsqd
_refine_ls_weighting_details 'w=1/[\s^2^(Fo^2^)+(0.2000P)^2^] where P=(Fo^2^+2Fc^2^)/3'
_refine_ls_weighting_scheme calc
_refine_ls_wR_factor_gt 0.3481
_refine_ls_wR_factor_ref 0.3961
_reflns_Friedel_coverage 0.000
_reflns_number_gt 8671
_reflns_number_total 16233
_reflns_threshold_expression 'I > 2\s(I)'
_cod_data_source_file jp9b11687_si_003.cif
_cod_data_source_block x
_cod_depositor_comments
;

2022-04-19
Z value and formula fixed to values more according to usual
chemical conventions.                 miguel
;
_cod_original_formula_sum 'C92 H74 B2 Cl4 F4 N6 O'
_cod_original_formula_weight 1518.99
_cod_original_formula_units_Z 2
_cod_database_code 1557568
_shelx_shelxl_version_number 2017/1
_shelx_space_group_comment
;
The symmetry employed for this shelxl refinement is uniquely defined
by the following loop, which should always be used as a source of
symmetry information in preference to the above space-group names.
They are only intended as comments.
;

loop_
_space_group_symop_operation_xyz
'x, y, z'
'-x, -y, -z'

loop_
_atom_site_label
_atom_site_type_symbol
_atom_site_fract_x
_atom_site_fract_y
_atom_site_fract_z
_atom_site_U_iso_or_equiv
_atom_site_adp_type
_atom_site_occupancy
_atom_site_site_symmetry_order
_atom_site_calc_flag
_atom_site_refinement_flags_posn
_atom_site_refinement_flags_adp
_atom_site_refinement_flags_occupancy
_atom_site_disorder_assembly
_atom_site_disorder_group
C1 C 0.8844(5) 0.5144(4) 0.4506(3) 0.0555(17) Uani 1 1 d . . . . .
H1A H 0.899129 0.448198 0.462632 0.083 Uiso 1 1 calc R U . . .
H1B H 0.934316 0.544811 0.467124 0.083 Uiso 1 1 calc R U . . .
H1C H 0.823139 0.538154 0.474084 0.083 Uiso 1 1 calc R U . . .
C2 C 0.8790(4) 0.5330(4) 0.3708(3) 0.0353(13) Uani 1 1 d . . . . .
C3 C 0.8952(4) 0.4698(4) 0.3187(3) 0.0369(13) Uani 1 1 d . . . . .
H3A H 0.911204 0.405207 0.327541 0.044 Uiso 1 1 calc R U . . .
C4 C 0.8840(4) 0.5171(3) 0.2518(3) 0.0288(11) Uani 1 1 d . . . . .
C5 C 0.8621(3) 0.6132(3) 0.2656(2) 0.0249(11) Uani 1 1 d . . . . .
C6 C 0.8948(4) 0.4738(3) 0.1829(3) 0.0386(14) Uani 1 1 d . . . . .
H6A H 0.883403 0.521388 0.143459 0.058 Uiso 1 1 calc R U . . .
H6B H 0.959386 0.440240 0.176963 0.058 Uiso 1 1 calc R U . . .
H6C H 0.848740 0.431261 0.182776 0.058 Uiso 1 1 calc R U . . .
C7 C 0.8441(3) 0.6917(3) 0.2195(2) 0.0243(11) Uani 1 1 d . . . . .
C8 C 0.8242(3) 0.7770(3) 0.2439(2) 0.0269(11) Uani 1 1 d . . . . .
C9 C 0.8035(4) 0.8659(3) 0.2086(3) 0.0327(12) Uani 1 1 d . . . . .
C10 C 0.7882(4) 0.9271(4) 0.2606(3) 0.0366(13) Uani 1 1 d . . . . .
H10A H 0.773768 0.991849 0.252614 0.044 Uiso 1 1 calc R U . . .
C11 C 0.7973(4) 0.8779(3) 0.3273(3) 0.0343(13) Uani 1 1 d . . . . .
C12 C 0.7838(5) 0.9152(4) 0.3999(3) 0.0474(16) Uani 1 1 d . . . . .
H12A H 0.769036 0.982201 0.394183 0.071 Uiso 1 1 calc R U . . .
H12B H 0.731287 0.890422 0.427062 0.071 Uiso 1 1 calc R U . . .
H12C H 0.842294 0.897184 0.425586 0.071 Uiso 1 1 calc R U . . .
C13 C 0.7973(5) 0.8916(4) 0.1298(3) 0.0523(17) Uani 1 1 d . . . . .
H13A H 0.811199 0.836064 0.103722 0.078 Uiso 1 1 calc R U . . .
H13B H 0.733071 0.922858 0.120019 0.078 Uiso 1 1 calc R U . . .
H13C H 0.843546 0.932533 0.114034 0.078 Uiso 1 1 calc R U . . .
C14 C 0.8504(3) 0.6811(3) 0.1399(2) 0.0236(11) Uani 1 1 d . . . . .
C15 C 0.9356(3) 0.6852(3) 0.1008(2) 0.0225(10) Uani 1 1 d . . . . .
C16 C 1.0172(3) 0.7054(3) 0.1315(3) 0.0275(11) Uani 1 1 d . . . . .
H16A H 1.013523 0.717304 0.180521 0.033 Uiso 1 1 calc R U . . .
C17 C 1.0998(4) 0.7081(3) 0.0929(3) 0.0324(12) Uani 1 1 d . . . . .
H17A H 1.153155 0.723017 0.114589 0.039 Uiso 1 1 calc R U . . .
C18 C 1.1071(4) 0.6884(3) 0.0192(3) 0.0334(13) Uani 1 1 d . . . . .
H18A H 1.165685 0.689309 -0.007750 0.040 Uiso 1 1 calc R U . . .
C19 C 1.0314(3) 0.6688(3) -0.0118(2) 0.0260(11) Uani 1 1 d . . . . .
H19A H 1.038111 0.654839 -0.060499 0.031 Uiso 1 1 calc R U . . .
C20 C 0.9423(3) 0.6681(3) 0.0253(2) 0.0228(11) Uani 1 1 d . . . . .
C21 C 0.8614(3) 0.6509(3) -0.0070(2) 0.0255(11) Uani 1 1 d . . . . .
C22 C 0.7747(3) 0.6529(3) 0.0336(2) 0.0260(11) Uani 1 1 d . . . . .
C23 C 0.6880(4) 0.6429(4) 0.0003(3) 0.0366(13) Uani 1 1 d . . . . .
H23A H 0.689528 0.636453 -0.049668 0.044 Uiso 1 1 calc R U . . .
C24 C 0.6053(4) 0.6426(4) 0.0398(3) 0.0413(14) Uani 1 1 d . . . . .
H24A H 0.549330 0.635885 0.017326 0.050 Uiso 1 1 calc R U . . .
C25 C 0.6013(4) 0.6522(4) 0.1141(3) 0.0412(14) Uani 1 1 d . . . . .
H25A H 0.542975 0.650743 0.141393 0.049 Uiso 1 1 calc R U . . .
C26 C 0.6799(4) 0.6634(4) 0.1467(3) 0.0343(13) Uani 1 1 d . . . . .
H26A H 0.676223 0.670158 0.196656 0.041 Uiso 1 1 calc R U . . .
C27 C 0.7682(4) 0.6653(3) 0.1070(2) 0.0264(11) Uani 1 1 d . . . . .
C28 C 0.8659(3) 0.6307(3) -0.0833(2) 0.0259(11) Uani 1 1 d . . . . .
C29 C 0.8504(4) 0.5450(3) -0.1013(3) 0.0326(12) Uani 1 1 d . . . . .
H29A H 0.842582 0.498991 -0.063852 0.039 Uiso 1 1 calc R U . . .
C30 C 0.8459(4) 0.5244(3) -0.1708(3) 0.0310(12) Uani 1 1 d . . . . .
H30A H 0.835312 0.465511 -0.181730 0.037 Uiso 1 1 calc R U . . .
C31 C 0.8576(3) 0.5938(3) -0.2251(2) 0.0255(11) Uani 1 1 d . . . . .
C32 C 0.8752(3) 0.6799(3) -0.2092(2) 0.0231(10) Uani 1 1 d . . . . .
C33 C 0.8797(3) 0.6981(3) -0.1380(2) 0.0235(11) Uani 1 1 d . . . . .
H33A H 0.892106 0.756292 -0.126804 0.028 Uiso 1 1 calc R U . . .
C34 C 0.8795(3) 0.7341(3) -0.2764(2) 0.0245(11) Uani 1 1 d . . . . .
C35 C 0.8912(4) 0.8251(4) -0.2956(3) 0.0338(12) Uani 1 1 d . . . . .
H35A H 0.900092 0.864754 -0.260347 0.041 Uiso 1 1 calc R U . . .
C36 C 0.8895(4) 0.8563(4) -0.3675(3) 0.0410(14) Uani 1 1 d . . . . .
H36A H 0.896731 0.918036 -0.381711 0.049 Uiso 1 1 calc R U . . .
C37 C 0.8773(4) 0.7973(4) -0.4190(3) 0.0436(15) Uani 1 1 d . . . . .
H37A H 0.878035 0.819827 -0.467917 0.052 Uiso 1 1 calc R U . . .
C38 C 0.8644(4) 0.7082(4) -0.4017(3) 0.0385(14) Uani 1 1 d . . . . .
H38A H 0.855100 0.669300 -0.437461 0.046 Uiso 1 1 calc R U . . .
C39 C 0.8653(3) 0.6769(3) -0.3296(2) 0.0266(11) Uani 1 1 d . . . . .
C40 C 0.8226(4) 0.5202(3) -0.3331(3) 0.0328(12) Uani 1 1 d . . . . .
C41 C 0.8804(4) 0.4358(4) -0.3341(3) 0.0438(15) Uani 1 1 d . . . . .
H41A H 0.939715 0.424766 -0.312150 0.053 Uiso 1 1 calc R U . . .
C42 C 0.8491(6) 0.3688(4) -0.3678(4) 0.066(2) Uani 1 1 d . . . . .
H42A H 0.887544 0.310446 -0.369499 0.080 Uiso 1 1 calc R U . . .
C43 C 0.7626(8) 0.3844(6) -0.3995(4) 0.078(3) Uani 1 1 d . . . . .
H43A H 0.742456 0.336943 -0.422813 0.094 Uiso 1 1 calc R U . . .
C44 C 0.7062(6) 0.4669(6) -0.3976(4) 0.070(2) Uani 1 1 d . . . . .
H44A H 0.646702 0.477355 -0.419266 0.084 Uiso 1 1 calc R U . . .
C45 C 0.7366(4) 0.5367(5) -0.3634(3) 0.0494(16) Uani 1 1 d . . . . .
H45A H 0.697814 0.594826 -0.361396 0.059 Uiso 1 1 calc R U . . .
C46 C 0.5010(5) 0.7738(5) 0.4975(3) 0.070(2) Uani 1 1 d . . . . .
H46A H 0.570110 0.757790 0.499957 0.104 Uiso 1 1 calc R U . . .
H46B H 0.478028 0.824859 0.527075 0.104 Uiso 1 1 calc R U . . .
H46C H 0.470708 0.720606 0.515157 0.104 Uiso 1 1 calc R U . . .
C47 C 0.4771(5) 0.8009(4) 0.4228(3) 0.0464(15) Uani 1 1 d . . . . .
C48 C 0.5416(4) 0.8038(4) 0.3625(3) 0.0500(17) Uani 1 1 d . . . . .
H48A H 0.608796 0.789054 0.363279 0.060 Uiso 1 1 calc R U . . .
C49 C 0.4913(4) 0.8310(4) 0.3029(3) 0.0396(14) Uani 1 1 d . . . . .
C50 C 0.5334(4) 0.8504(5) 0.2287(3) 0.0526(17) Uani 1 1 d . . . . .
H50A H 0.482133 0.868829 0.195642 0.079 Uiso 1 1 calc R U . . .
H50B H 0.571458 0.900001 0.228729 0.079 Uiso 1 1 calc R U . . .
H50C H 0.573959 0.795077 0.213333 0.079 Uiso 1 1 calc R U . . .
C51 C 0.3930(4) 0.8442(3) 0.3271(3) 0.0304(12) Uani 1 1 d . . . . .
C52 C 0.3102(3) 0.8644(3) 0.2893(2) 0.0254(11) Uani 1 1 d . . . . .
C53 C 0.2223(4) 0.8748(3) 0.3256(2) 0.0273(11) Uani 1 1 d . . . . .
C54 C 0.1277(4) 0.8924(4) 0.3008(3) 0.0361(13) Uani 1 1 d . . . . .
C55 C 0.0671(4) 0.8961(4) 0.3606(3) 0.0448(15) Uani 1 1 d . . . . .
H55A H -0.000342 0.907074 0.361042 0.054 Uiso 1 1 calc R U . . .
C56 C 0.1221(4) 0.8808(4) 0.4210(3) 0.0458(16) Uani 1 1 d . . . . .
C57 C 0.0870(5) 0.8791(5) 0.4988(3) 0.069(2) Uani 1 1 d . . . . .
H57A H 0.017370 0.889543 0.501930 0.104 Uiso 1 1 calc R U . . .
H57B H 0.110348 0.819242 0.523055 0.104 Uiso 1 1 calc R U . . .
H57C H 0.110735 0.927333 0.521745 0.104 Uiso 1 1 calc R U . . .
C58 C 0.0969(4) 0.9068(5) 0.2256(3) 0.0502(16) Uani 1 1 d . . . . .
H58A H 0.153003 0.900755 0.192340 0.075 Uiso 1 1 calc R U . . .
H58B H 0.057232 0.860739 0.217347 0.075 Uiso 1 1 calc R U . . .
H58C H 0.060228 0.968219 0.217733 0.075 Uiso 1 1 calc R U . . .
C59 C 0.3175(3) 0.8669(3) 0.2109(2) 0.0245(11) Uani 1 1 d . . . . .
C60 C 0.3284(3) 0.7844(3) 0.1771(2) 0.0234(10) Uani 1 1 d . . . . .
C61 C 0.3303(4) 0.6979(3) 0.2171(3) 0.0314(12) Uani 1 1 d . . . . .
H61A H 0.323513 0.695602 0.267868 0.038 Uiso 1 1 calc R U . . .
C62 C 0.3416(4) 0.6184(3) 0.1839(3) 0.0327(12) Uani 1 1 d . . . . .
H62A H 0.340528 0.561786 0.211579 0.039 Uiso 1 1 calc R U . . .
C63 C 0.3546(4) 0.6194(3) 0.1097(3) 0.0324(12) Uani 1 1 d . . . . .
H63A H 0.364579 0.563448 0.087171 0.039 Uiso 1 1 calc R U . . .
C64 C 0.3531(3) 0.7010(3) 0.0691(3) 0.0281(11) Uani 1 1 d . . . . .
H64A H 0.361459 0.700626 0.018489 0.034 Uiso 1 1 calc R U . . .
C65 C 0.3396(3) 0.7856(3) 0.1003(2) 0.0248(11) Uani 1 1 d . . . . .
C66 C 0.3372(3) 0.8697(3) 0.0588(2) 0.0259(11) Uani 1 1 d . . . . .
C67 C 0.3220(3) 0.9530(3) 0.0925(2) 0.0244(11) Uani 1 1 d . . . . .
C68 C 0.3145(4) 1.0388(3) 0.0534(3) 0.0325(12) Uani 1 1 d . . . . .
H68A H 0.320453 1.041055 0.002585 0.039 Uiso 1 1 calc R U . . .
C69 C 0.2992(4) 1.1182(3) 0.0855(3) 0.0340(12) Uani 1 1 d . . . . .
H69A H 0.292949 1.175191 0.057470 0.041 Uiso 1 1 calc R U . . .
C70 C 0.2925(4) 1.1164(3) 0.1611(3) 0.0356(13) Uani 1 1 d . . . . .
H70A H 0.282242 1.172427 0.183511 0.043 Uiso 1 1 calc R U . . .
C71 C 0.3004(3) 1.0363(3) 0.2017(3) 0.0290(12) Uani 1 1 d . . . . .
H71A H 0.296631 1.036446 0.252399 0.035 Uiso 1 1 calc R U . . .
C72 C 0.3144(3) 0.9504(3) 0.1691(2) 0.0238(11) Uani 1 1 d . . . . .
C73 C 0.3517(4) 0.8708(3) -0.0210(3) 0.0295(12) Uani 1 1 d . . . . .
C74 C 0.4370(4) 0.8937(4) -0.0534(3) 0.0363(13) Uani 1 1 d . . . . .
H74A H 0.482185 0.910485 -0.023975 0.044 Uiso 1 1 calc R U . . .
C75 C 0.4580(4) 0.8930(4) -0.1258(3) 0.0358(13) Uani 1 1 d . . . . .
H75A H 0.516394 0.908579 -0.146708 0.043 Uiso 1 1 calc R U . . .
C76 C 0.3888(4) 0.8681(3) -0.1676(2) 0.0292(12) Uani 1 1 d . . . . .
C77 C 0.3022(3) 0.8465(3) -0.1364(3) 0.0262(11) Uani 1 1 d . . . . .
C78 C 0.2841(3) 0.8487(3) -0.0625(2) 0.0242(11) Uani 1 1 d . . . . .
H78A H 0.225342 0.835012 -0.041021 0.029 Uiso 1 1 calc R U . . .
C79 C 0.2512(4) 0.8223(3) -0.1935(2) 0.0275(11) Uani 1 1 d . . . . .
C80 C 0.1633(4) 0.7937(4) -0.1974(3) 0.0361(13) Uani 1 1 d . . . . .
H80A H 0.122093 0.789144 -0.155890 0.043 Uiso 1 1 calc R U . . .
C81 C 0.1370(4) 0.7721(4) -0.2625(3) 0.0468(15) Uani 1 1 d . . . . .
H81A H 0.077976 0.750740 -0.265085 0.056 Uiso 1 1 calc R U . . .
C82 C 0.1940(5) 0.7809(4) -0.3232(3) 0.0474(16) Uani 1 1 d . . . . .
H82A H 0.173134 0.766468 -0.367268 0.057 Uiso 1 1 calc R U . . .
C83 C 0.2814(4) 0.8102(4) -0.3223(3) 0.0380(13) Uani 1 1 d . . . . .
H83A H 0.320790 0.815916 -0.364702 0.046 Uiso 1 1 calc R U . . .
C84 C 0.3095(4) 0.8310(3) -0.2566(3) 0.0298(12) Uani 1 1 d . . . . .
C85 C 0.4699(4) 0.8737(4) -0.2897(3) 0.0322(12) Uani 1 1 d . . . . .
C86 C 0.4612(4) 0.9465(4) -0.3395(3) 0.0420(14) Uani 1 1 d . . . . .
H86A H 0.403469 0.988399 -0.341065 0.050 Uiso 1 1 calc R U . . .
C87 C 0.5366(5) 0.9599(4) -0.3880(3) 0.0528(17) Uani 1 1 d . . . . .
H87A H 0.530342 1.010875 -0.422634 0.063 Uiso 1 1 calc R U . . .
C88 C 0.6199(4) 0.8994(4) -0.3859(3) 0.0453(15) Uani 1 1 d . . . . .
H88A H 0.671029 0.908254 -0.419418 0.054 Uiso 1 1 calc R U . . .
C89 C 0.6297(4) 0.8266(5) -0.3358(3) 0.0479(16) Uani 1 1 d . . . . .
H89A H 0.688181 0.785722 -0.334081 0.057 Uiso 1 1 calc R U . . .
C90 C 0.5551(4) 0.8118(4) -0.2876(3) 0.0459(15) Uani 1 1 d . . . . .
H90A H 0.561554 0.760290 -0.253374 0.055 Uiso 1 1 calc R U . . .
C91 C 0.6083(15) 0.4033(8) 0.1690(6) 0.216(10) Uani 1 1 d . . . . .
H91A H 0.600817 0.461454 0.192582 0.260 Uiso 1 1 calc R U . . .
H91B H 0.635974 0.353085 0.203229 0.260 Uiso 1 1 calc R U . . .
C92 C 0.6277(6) 0.5450(6) 0.3613(7) 0.132(5) Uani 1 1 d . . . . .
H92A H 0.623371 0.590250 0.397631 0.158 Uiso 1 1 calc R U . . .
H92B H 0.686410 0.550132 0.331043 0.158 Uiso 1 1 calc R U . . .
O1W O 0.0168(5) 0.0662(4) 0.0468(3) 0.0998(19) Uani 1 1 d . . . . .
H1WA H -0.014584 0.036989 0.078438 0.150 Uiso 1 1 d R U . . .
H1WB H -0.020454 0.109649 0.026178 0.150 Uiso 1 1 d R U . . .
N1 N 0.8596(3) 0.6190(3) 0.3387(2) 0.0264(9) Uani 1 1 d . . . . .
N2 N 0.8182(3) 0.7878(3) 0.3183(2) 0.0280(10) Uani 1 1 d . . . . .
N3 N 0.8539(3) 0.5921(3) -0.2978(2) 0.0304(10) Uani 1 1 d . . . . .
N4 N 0.3890(3) 0.8267(3) 0.4012(2) 0.0326(10) Uani 1 1 d . . . . .
N5 N 0.2139(3) 0.8685(3) 0.4008(2) 0.0330(10) Uani 1 1 d . . . . .
N6 N 0.3923(3) 0.8595(3) -0.2397(2) 0.0299(10) Uani 1 1 d . . . . .
B1 B 0.8371(4) 0.7087(4) 0.3778(3) 0.0313(14) Uani 1 1 d . . . . .
B2 B 0.2981(5) 0.8482(4) 0.4501(3) 0.0390(16) Uani 1 1 d . . . . .
F1 F 0.9141(2) 0.7203(2) 0.41506(16) 0.0465(9) Uani 1 1 d . . . . .
F2 F 0.7592(2) 0.7069(2) 0.42348(16) 0.0486(9) Uani 1 1 d . . . . .
F3 F 0.2871(3) 0.7733(2) 0.49863(16) 0.0522(9) Uani 1 1 d . . . . .
F4 F 0.3036(3) 0.9230(2) 0.48828(17) 0.0539(10) Uani 1 1 d . . . . .
Cl1 Cl 0.5340(3) 0.5754(3) 0.3091(2) 0.1580(13) Uani 1 1 d . . . . .
Cl2 Cl 0.6404(4) 0.4387(4) 0.4048(3) 0.240(3) Uani 1 1 d . . . . .
Cl3 Cl 0.4879(4) 0.3813(3) 0.1436(3) 0.198(2) Uani 1 1 d . . . . .
Cl4 Cl 0.6813(3) 0.40980(19) 0.09535(17) 0.1292(11) Uani 1 1 d . . . . .

loop_
_atom_site_aniso_label
_atom_site_aniso_U_11
_atom_site_aniso_U_22
_atom_site_aniso_U_33
_atom_site_aniso_U_23
_atom_site_aniso_U_13
_atom_site_aniso_U_12
C1 0.078(5) 0.055(4) 0.031(3) 0.016(3) -0.014(3) -0.011(3)
C2 0.043(3) 0.039(3) 0.023(3) 0.002(2) -0.005(2) -0.004(2)
C3 0.050(4) 0.026(3) 0.035(3) -0.001(2) -0.002(3) -0.006(2)
C4 0.033(3) 0.029(3) 0.025(3) -0.004(2) 0.002(2) -0.007(2)
C5 0.028(3) 0.027(3) 0.020(2) -0.002(2) -0.005(2) -0.001(2)
C6 0.056(4) 0.026(3) 0.034(3) -0.009(2) -0.003(3) -0.004(2)
C7 0.022(3) 0.031(3) 0.020(2) -0.006(2) -0.0013(19) -0.001(2)
C8 0.029(3) 0.031(3) 0.020(3) -0.003(2) 0.000(2) -0.004(2)
C9 0.035(3) 0.032(3) 0.030(3) -0.003(2) -0.002(2) 0.000(2)
C10 0.049(4) 0.027(3) 0.033(3) -0.003(2) -0.005(3) 0.001(2)
C11 0.036(3) 0.034(3) 0.032(3) -0.018(2) -0.001(2) 0.006(2)
C12 0.063(4) 0.043(3) 0.037(3) -0.021(3) -0.011(3) 0.003(3)
C13 0.091(5) 0.032(3) 0.029(3) 0.005(2) -0.003(3) 0.002(3)
C14 0.028(3) 0.025(2) 0.019(2) -0.0036(19) -0.003(2) -0.005(2)
C15 0.028(3) 0.020(2) 0.019(2) -0.0023(19) -0.001(2) -0.0035(19)
C16 0.032(3) 0.027(3) 0.024(3) -0.004(2) -0.002(2) -0.004(2)
C17 0.036(3) 0.031(3) 0.034(3) -0.004(2) -0.010(2) -0.012(2)
C18 0.037(3) 0.032(3) 0.030(3) -0.001(2) 0.010(2) -0.007(2)
C19 0.033(3) 0.028(3) 0.017(2) -0.001(2) -0.002(2) -0.005(2)
C20 0.033(3) 0.019(2) 0.017(2) -0.0020(18) -0.003(2) -0.0057(19)
C21 0.036(3) 0.022(2) 0.019(2) 0.0003(19) -0.005(2) -0.007(2)
C22 0.029(3) 0.026(3) 0.023(3) -0.001(2) -0.002(2) -0.003(2)
C23 0.034(3) 0.048(3) 0.029(3) -0.011(2) -0.005(2) -0.005(2)
C24 0.027(3) 0.062(4) 0.039(3) -0.015(3) -0.008(3) -0.009(3)
C25 0.031(3) 0.058(4) 0.038(3) -0.013(3) 0.001(3) -0.014(3)
C26 0.033(3) 0.040(3) 0.029(3) -0.003(2) 0.003(2) -0.004(2)
C27 0.035(3) 0.023(2) 0.021(3) -0.003(2) 0.002(2) -0.003(2)
C28 0.031(3) 0.026(3) 0.022(3) -0.006(2) -0.004(2) -0.003(2)
C29 0.044(3) 0.031(3) 0.024(3) -0.001(2) -0.002(2) -0.008(2)
C30 0.043(3) 0.020(2) 0.032(3) -0.006(2) -0.004(2) -0.006(2)
C31 0.031(3) 0.025(3) 0.020(2) -0.006(2) -0.005(2) 0.000(2)
C32 0.022(3) 0.025(2) 0.023(3) -0.004(2) -0.0008(19) -0.0042(19)
C33 0.030(3) 0.024(2) 0.018(2) -0.0033(19) -0.006(2) -0.004(2)
C34 0.028(3) 0.026(3) 0.020(2) -0.002(2) 0.003(2) -0.006(2)
C35 0.043(3) 0.036(3) 0.024(3) -0.006(2) 0.004(2) -0.009(2)
C36 0.060(4) 0.034(3) 0.030(3) 0.004(2) -0.002(3) -0.012(3)
C37 0.066(4) 0.048(4) 0.017(3) 0.008(2) -0.001(3) -0.017(3)
C38 0.048(4) 0.050(4) 0.017(3) -0.007(2) 0.006(2) -0.008(3)
C39 0.028(3) 0.030(3) 0.022(3) -0.005(2) 0.003(2) -0.004(2)
C40 0.048(4) 0.033(3) 0.019(3) -0.010(2) 0.000(2) -0.008(2)
C41 0.057(4) 0.032(3) 0.043(4) -0.012(3) 0.005(3) -0.010(3)
C42 0.106(6) 0.037(4) 0.061(5) -0.021(3) 0.012(4) -0.022(4)
C43 0.142(8) 0.060(5) 0.050(5) -0.017(4) 0.014(5) -0.069(5)
C44 0.081(6) 0.099(6) 0.046(4) -0.010(4) -0.018(4) -0.057(5)
C45 0.055(4) 0.064(4) 0.033(3) -0.008(3) -0.011(3) -0.017(3)
C46 0.089(6) 0.076(5) 0.044(4) -0.002(4) -0.036(4) -0.002(4)
C47 0.061(4) 0.042(3) 0.039(3) -0.011(3) -0.016(3) -0.006(3)
C48 0.040(4) 0.053(4) 0.058(4) -0.020(3) -0.021(3) 0.004(3)
C49 0.039(3) 0.045(3) 0.037(3) -0.020(3) -0.006(3) -0.005(3)
C50 0.030(3) 0.080(5) 0.049(4) -0.025(3) 0.002(3) -0.003(3)
C51 0.034(3) 0.033(3) 0.026(3) -0.011(2) 0.002(2) -0.008(2)
C52 0.030(3) 0.023(2) 0.024(3) -0.005(2) -0.002(2) -0.004(2)
C53 0.035(3) 0.026(3) 0.021(3) -0.003(2) 0.003(2) -0.007(2)
C54 0.037(3) 0.037(3) 0.037(3) -0.007(2) 0.000(3) -0.013(2)
C55 0.033(3) 0.056(4) 0.047(4) -0.010(3) 0.007(3) -0.013(3)
C56 0.052(4) 0.040(3) 0.043(4) -0.004(3) 0.024(3) -0.010(3)
C57 0.075(5) 0.087(5) 0.040(4) 0.002(4) 0.028(4) -0.012(4)
C58 0.037(4) 0.067(4) 0.049(4) -0.014(3) -0.009(3) -0.005(3)
C59 0.022(3) 0.034(3) 0.020(2) -0.006(2) 0.0004(19) -0.009(2)
C60 0.021(3) 0.031(3) 0.020(2) -0.003(2) 0.0010(19) -0.010(2)
C61 0.039(3) 0.031(3) 0.026(3) -0.003(2) -0.003(2) -0.009(2)
C62 0.039(3) 0.029(3) 0.031(3) 0.003(2) -0.004(2) -0.011(2)
C63 0.036(3) 0.027(3) 0.034(3) -0.010(2) -0.003(2) -0.002(2)
C64 0.028(3) 0.036(3) 0.023(3) -0.010(2) 0.001(2) -0.007(2)
C65 0.022(3) 0.034(3) 0.021(3) -0.008(2) 0.0007(19) -0.008(2)
C66 0.024(3) 0.035(3) 0.020(2) -0.001(2) -0.001(2) -0.009(2)
C67 0.027(3) 0.027(3) 0.020(2) -0.002(2) -0.001(2) -0.007(2)
C68 0.034(3) 0.039(3) 0.023(3) -0.002(2) 0.003(2) -0.005(2)
C69 0.047(3) 0.028(3) 0.027(3) 0.002(2) 0.000(2) -0.007(2)
C70 0.040(3) 0.025(3) 0.042(3) -0.010(2) -0.001(3) -0.002(2)
C71 0.033(3) 0.036(3) 0.021(3) -0.011(2) -0.001(2) -0.010(2)
C72 0.018(3) 0.028(3) 0.025(3) -0.003(2) 0.0014(19) -0.0005(19)
C73 0.037(3) 0.033(3) 0.020(3) -0.005(2) 0.004(2) -0.009(2)
C74 0.039(3) 0.052(3) 0.023(3) -0.012(2) 0.004(2) -0.017(3)
C75 0.033(3) 0.056(4) 0.022(3) -0.010(2) 0.005(2) -0.020(3)
C76 0.035(3) 0.033(3) 0.021(3) -0.009(2) 0.005(2) -0.008(2)
C77 0.034(3) 0.022(2) 0.025(3) -0.003(2) -0.006(2) -0.009(2)
C78 0.028(3) 0.028(3) 0.018(2) -0.004(2) 0.000(2) -0.008(2)
C79 0.034(3) 0.026(3) 0.022(3) -0.003(2) -0.004(2) -0.003(2)
C80 0.037(3) 0.042(3) 0.032(3) -0.002(2) -0.008(2) -0.011(2)
C81 0.047(4) 0.059(4) 0.042(4) 0.000(3) -0.014(3) -0.027(3)
C82 0.067(5) 0.054(4) 0.026(3) -0.005(3) -0.016(3) -0.020(3)
C83 0.049(4) 0.048(3) 0.020(3) -0.008(2) -0.002(2) -0.014(3)
C84 0.034(3) 0.030(3) 0.026(3) -0.005(2) 0.001(2) -0.006(2)
C85 0.037(3) 0.042(3) 0.021(3) -0.009(2) 0.005(2) -0.017(2)
C86 0.040(3) 0.040(3) 0.043(3) 0.000(3) 0.010(3) -0.002(3)
C87 0.068(5) 0.043(4) 0.045(4) 0.002(3) 0.016(3) -0.013(3)
C88 0.050(4) 0.055(4) 0.035(3) -0.018(3) 0.017(3) -0.024(3)
C89 0.035(4) 0.065(4) 0.043(4) -0.017(3) 0.002(3) 0.000(3)
C90 0.049(4) 0.051(4) 0.035(3) -0.004(3) 0.002(3) 0.002(3)
C91 0.47(3) 0.078(8) 0.080(8) -0.029(6) -0.099(13) 0.064(12)
C92 0.062(6) 0.066(6) 0.273(16) 0.001(8) -0.038(8) -0.027(5)
O1W 0.125(5) 0.081(4) 0.087(4) -0.002(3) -0.021(4) 0.008(3)
N1 0.032(2) 0.028(2) 0.017(2) -0.0014(17) -0.0002(17) -0.0004(17)
N2 0.036(3) 0.028(2) 0.020(2) -0.0037(17) -0.0046(18) -0.0014(18)
N3 0.046(3) 0.026(2) 0.021(2) -0.0067(17) -0.0044(19) -0.0072(19)
N4 0.043(3) 0.035(2) 0.021(2) -0.0064(18) -0.0095(19) -0.0038(19)
N5 0.048(3) 0.031(2) 0.021(2) -0.0033(18) 0.009(2) -0.0099(19)
N6 0.030(3) 0.044(3) 0.018(2) -0.0083(18) 0.0024(17) -0.0116(19)
B1 0.035(4) 0.038(3) 0.020(3) -0.006(2) -0.005(3) 0.003(3)
B2 0.063(5) 0.039(4) 0.017(3) -0.008(3) 0.003(3) -0.012(3)
F1 0.060(2) 0.047(2) 0.0345(18) -0.0121(15) -0.0215(16) -0.0002(16)
F2 0.054(2) 0.057(2) 0.0272(17) -0.0013(15) 0.0131(15) 0.0073(16)
F3 0.088(3) 0.047(2) 0.0246(17) 0.0050(14) -0.0037(16) -0.0263(18)
F4 0.086(3) 0.049(2) 0.0345(19) -0.0212(16) 0.0089(17) -0.0292(18)
Cl1 0.159(3) 0.165(3) 0.152(3) -0.009(3) -0.011(2) -0.031(2)
Cl2 0.240(6) 0.227(6) 0.264(6) 0.053(5) -0.078(5) -0.083(4)
Cl3 0.283(6) 0.120(3) 0.187(4) 0.028(3) -0.081(4) -0.013(3)
Cl4 0.200(3) 0.0841(18) 0.108(2) -0.0257(16) -0.025(2) -0.0190(18)

loop_
_atom_type_symbol
_atom_type_description
_atom_type_scat_dispersion_real
_atom_type_scat_dispersion_imag
_atom_type_scat_source
C C 0.0033 0.0016 'International Tables Vol C Tables 4.2.6.8 and 6.1.1.4'
H H 0.0000 0.0000 'International Tables Vol C Tables 4.2.6.8 and 6.1.1.4'
B B 0.0013 0.0007 'International Tables Vol C Tables 4.2.6.8 and 6.1.1.4'
N N 0.0061 0.0033 'International Tables Vol C Tables 4.2.6.8 and 6.1.1.4'
O O 0.0106 0.0060 'International Tables Vol C Tables 4.2.6.8 and 6.1.1.4'
F F 0.0171 0.0103 'International Tables Vol C Tables 4.2.6.8 and 6.1.1.4'
Cl Cl 0.1484 0.1585 'International Tables Vol C Tables 4.2.6.8 and 6.1.1.4'

loop_
_geom_angle_atom_site_label_1
_geom_angle_atom_site_label_2
_geom_angle_atom_site_label_3
_geom_angle
_geom_angle_site_symmetry_1
_geom_angle_site_symmetry_3
_geom_angle_publ_flag
N1 C2 C3 109.5(4) . . ?
N1 C2 C1 122.5(5) . . ?
C3 C2 C1 127.9(5) . . ?
C4 C3 C2 108.5(5) . . ?
C3 C4 C5 105.4(4) . . ?
C3 C4 C6 124.8(5) . . ?
C5 C4 C6 129.7(4) . . ?
N1 C5 C7 120.7(4) . . ?
N1 C5 C4 108.0(4) . . ?
C7 C5 C4 131.3(4) . . ?
C8 C7 C5 121.9(4) . . ?
C8 C7 C14 119.9(4) . . ?
C5 C7 C14 118.2(4) . . ?
C7 C8 N2 120.3(4) . . ?
C7 C8 C9 132.6(4) . . ?
N2 C8 C9 107.1(4) . . ?
C10 C9 C8 107.1(4) . . ?
C10 C9 C13 124.8(5) . . ?
C8 C9 C13 128.1(4) . . ?
C9 C10 C11 108.4(5) . . ?
N2 C11 C10 109.6(4) . . ?
N2 C11 C12 122.8(5) . . ?
C10 C11 C12 127.6(5) . . ?
C15 C14 C27 121.3(4) . . ?
C15 C14 C7 120.0(4) . . ?
C27 C14 C7 118.7(4) . . ?
C14 C15 C16 122.4(4) . . ?
C14 C15 C20 119.3(4) . . ?
C16 C15 C20 118.3(4) . . ?
C17 C16 C15 121.7(5) . . ?
C16 C17 C18 119.9(5) . . ?
C19 C18 C17 120.2(5) . . ?
C18 C19 C20 122.2(4) . . ?
C21 C20 C19 123.0(4) . . ?
C21 C20 C15 119.4(4) . . ?
C19 C20 C15 117.6(4) . . ?
C20 C21 C22 119.5(4) . . ?
C20 C21 C28 121.1(4) . . ?
C22 C21 C28 119.4(4) . . ?
C27 C22 C21 121.6(4) . . ?
C27 C22 C23 117.6(4) . . ?
C21 C22 C23 120.8(4) . . ?
C24 C23 C22 120.6(5) . . ?
C23 C24 C25 120.7(5) . . ?
C26 C25 C24 120.3(5) . . ?
C25 C26 C27 120.9(5) . . ?
C22 C27 C14 118.7(4) . . ?
C22 C27 C26 119.8(5) . . ?
C14 C27 C26 121.5(4) . . ?
C29 C28 C33 119.0(4) . . ?
C29 C28 C21 119.9(4) . . ?
C33 C28 C21 120.9(4) . . ?
C30 C29 C28 122.9(5) . . ?
C29 C30 C31 117.3(4) . . ?
N3 C31 C32 109.5(4) . . ?
N3 C31 C30 129.1(4) . . ?
C32 C31 C30 121.4(4) . . ?
C33 C32 C31 119.5(4) . . ?
C33 C32 C34 133.9(4) . . ?
C31 C32 C34 106.5(4) . . ?
C32 C33 C28 119.8(4) . . ?
C35 C34 C39 119.7(4) . . ?
C35 C34 C32 133.9(4) . . ?
C39 C34 C32 106.3(4) . . ?
C36 C35 C34 118.5(5) . . ?
C35 C36 C37 120.3(5) . . ?
C38 C37 C36 122.6(5) . . ?
C37 C38 C39 117.2(5) . . ?
N3 C39 C38 129.3(5) . . ?
N3 C39 C34 109.0(4) . . ?
C38 C39 C34 121.6(5) . . ?
C45 C40 C41 121.9(5) . . ?
C45 C40 N3 119.2(5) . . ?
C41 C40 N3 118.9(5) . . ?
C42 C41 C40 117.7(6) . . ?
C41 C42 C43 121.3(7) . . ?
C44 C43 C42 120.5(6) . . ?
C43 C44 C45 119.3(7) . . ?
C40 C45 C44 119.2(6) . . ?
N4 C47 C48 108.7(5) . . ?
N4 C47 C46 124.5(6) . . ?
C48 C47 C46 126.8(6) . . ?
C49 C48 C47 108.8(5) . . ?
C48 C49 C51 106.1(5) . . ?
C48 C49 C50 125.7(6) . . ?
C51 C49 C50 128.1(5) . . ?
N4 C51 C52 121.2(4) . . ?
N4 C51 C49 107.5(4) . . ?
C52 C51 C49 131.2(5) . . ?
C53 C52 C51 120.2(4) . . ?
C53 C52 C59 120.4(4) . . ?
C51 C52 C59 119.2(4) . . ?
C52 C53 N5 121.2(4) . . ?
C52 C53 C54 131.7(5) . . ?
N5 C53 C54 107.0(4) . . ?
C55 C54 C53 106.6(5) . . ?
C55 C54 C58 124.7(5) . . ?
C53 C54 C58 128.7(5) . . ?
C54 C55 C56 108.1(5) . . ?
N5 C56 C55 110.0(5) . . ?
N5 C56 C57 122.5(6) . . ?
C55 C56 C57 127.5(6) . . ?
C72 C59 C60 119.6(4) . . ?
C72 C59 C52 120.8(4) . . ?
C60 C59 C52 119.6(4) . . ?
C59 C60 C61 121.7(4) . . ?
C59 C60 C65 120.2(4) . . ?
C61 C60 C65 118.1(4) . . ?
C62 C61 C60 121.2(5) . . ?
C61 C62 C63 120.7(5) . . ?
C64 C63 C62 120.1(4) . . ?
C63 C64 C65 121.8(4) . . ?
C66 C65 C64 122.1(4) . . ?
C66 C65 C60 119.9(4) . . ?
C64 C65 C60 118.1(4) . . ?
C65 C66 C67 120.0(4) . . ?
C65 C66 C73 119.9(4) . . ?
C67 C66 C73 120.1(4) . . ?
C68 C67 C66 122.2(4) . . ?
C68 C67 C72 118.4(4) . . ?
C66 C67 C72 119.4(4) . . ?
C69 C68 C67 122.2(5) . . ?
C68 C69 C70 119.8(5) . . ?
C71 C70 C69 120.9(5) . . ?
C70 C71 C72 120.7(5) . . ?
C59 C72 C67 120.9(4) . . ?
C59 C72 C71 121.1(4) . . ?
C67 C72 C71 118.0(4) . . ?
C78 C73 C74 119.8(4) . . ?
C78 C73 C66 121.4(4) . . ?
C74 C73 C66 118.8(4) . . ?
C75 C74 C73 122.8(5) . . ?
C74 C75 C76 116.9(5) . . ?
N6 C76 C77 109.9(4) . . ?
N6 C76 C75 129.0(4) . . ?
C77 C76 C75 121.2(4) . . ?
C78 C77 C76 119.7(4) . . ?
C78 C77 C79 134.2(5) . . ?
C76 C77 C79 106.1(4) . . ?
C73 C78 C77 119.7(4) . . ?
C80 C79 C84 119.1(5) . . ?
C80 C79 C77 134.2(5) . . ?
C84 C79 C77 106.7(4) . . ?
C81 C80 C79 119.1(5) . . ?
C82 C81 C80 121.3(5) . . ?
C81 C82 C83 121.8(5) . . ?
C82 C83 C84 117.4(5) . . ?
N6 C84 C83 130.0(5) . . ?
N6 C84 C79 108.7(4) . . ?
C83 C84 C79 121.3(5) . . ?
C86 C85 C90 119.9(5) . . ?
C86 C85 N6 120.3(5) . . ?
C90 C85 N6 119.8(5) . . ?
C85 C86 C87 120.2(5) . . ?
C88 C87 C86 120.0(6) . . ?
C89 C88 C87 120.4(5) . . ?
C88 C89 C90 120.4(6) . . ?
C89 C90 C85 119.2(6) . . ?
Cl4 C91 Cl3 109.8(6) . . ?
Cl1 C92 Cl2 117.5(5) . . ?
C2 N1 C5 108.5(4) . . ?
C2 N1 B1 125.7(4) . . ?
C5 N1 B1 125.8(4) . . ?
C11 N2 C8 107.9(4) . . ?
C11 N2 B1 126.9(4) . . ?
C8 N2 B1 125.2(4) . . ?
C39 N3 C31 108.6(4) . . ?
C39 N3 C40 125.1(4) . . ?
C31 N3 C40 125.0(4) . . ?
C47 N4 C51 108.9(4) . . ?
C47 N4 B2 126.2(5) . . ?
C51 N4 B2 124.4(4) . . ?
C56 N5 C53 108.3(5) . . ?
C56 N5 B2 126.8(5) . . ?
C53 N5 B2 124.9(4) . . ?
C76 N6 C84 108.6(4) . . ?
C76 N6 C85 126.5(4) . . ?
C84 N6 C85 124.8(4) . . ?
F2 B1 F1 109.8(4) . . ?
F2 B1 N2 110.5(4) . . ?
F1 B1 N2 109.5(5) . . ?
F2 B1 N1 110.7(5) . . ?
F1 B1 N1 110.2(4) . . ?
N2 B1 N1 106.0(4) . . ?
F4 B2 F3 108.5(4) . . ?
F4 B2 N5 110.9(5) . . ?
F3 B2 N5 110.0(5) . . ?
F4 B2 N4 110.1(5) . . ?
F3 B2 N4 110.5(5) . . ?
N5 B2 N4 106.7(4) . . ?

loop_
_geom_bond_atom_site_label_1
_geom_bond_atom_site_label_2
_geom_bond_distance
_geom_bond_site_symmetry_2
_geom_bond_publ_flag
C1 C2 1.505(7) . ?
C2 N1 1.356(6) . ?
C2 C3 1.397(7) . ?
C3 C4 1.390(7) . ?
C4 C5 1.451(6) . ?
C4 C6 1.483(7) . ?
C5 N1 1.382(6) . ?
C5 C7 1.388(6) . ?
C7 C8 1.364(6) . ?
C7 C14 1.511(6) . ?
C8 N2 1.416(6) . ?
C8 C9 1.418(7) . ?
C9 C10 1.375(7) . ?
C9 C13 1.500(7) . ?
C10 C11 1.395(7) . ?
C11 N2 1.344(6) . ?
C11 C12 1.505(7) . ?
C14 C15 1.386(7) . ?
C14 C27 1.420(7) . ?
C15 C16 1.415(7) . ?
C15 C20 1.455(6) . ?
C16 C17 1.346(7) . ?
C17 C18 1.434(7) . ?
C18 C19 1.341(7) . ?
C19 C20 1.411(7) . ?
C20 C21 1.406(7) . ?
C21 C22 1.408(7) . ?
C21 C28 1.485(6) . ?
C22 C27 1.403(6) . ?
C22 C23 1.454(7) . ?
C23 C24 1.352(7) . ?
C24 C25 1.411(7) . ?
C25 C26 1.350(7) . ?
C26 C27 1.423(7) . ?
C28 C29 1.395(7) . ?
C28 C33 1.396(7) . ?
C29 C30 1.374(7) . ?
C30 C31 1.405(7) . ?
C31 N3 1.373(6) . ?
C31 C32 1.398(6) . ?
C32 C33 1.395(6) . ?
C32 C34 1.438(6) . ?
C34 C35 1.398(7) . ?
C34 C39 1.410(6) . ?
C35 C36 1.388(7) . ?
C36 C37 1.394(8) . ?
C37 C38 1.371(8) . ?
C38 C39 1.392(7) . ?
C39 N3 1.373(6) . ?
C40 C45 1.364(8) . ?
C40 C41 1.386(7) . ?
C40 N3 1.443(6) . ?
C41 C42 1.367(8) . ?
C42 C43 1.383(11) . ?
C43 C44 1.354(11) . ?
C44 C45 1.401(9) . ?
C46 C47 1.472(8) . ?
C47 N4 1.333(7) . ?
C47 C48 1.413(9) . ?
C48 C49 1.365(8) . ?
C49 C51 1.435(7) . ?
C49 C50 1.503(8) . ?
C51 N4 1.392(6) . ?
C51 C52 1.395(7) . ?
C52 C53 1.381(7) . ?
C52 C59 1.468(6) . ?
C53 N5 1.406(6) . ?
C53 C54 1.433(7) . ?
C54 C55 1.371(7) . ?
C54 C58 1.494(8) . ?
C55 C56 1.402(9) . ?
C56 N5 1.328(7) . ?
C56 C57 1.513(8) . ?
C59 C72 1.402(7) . ?
C59 C60 1.408(6) . ?
C60 C61 1.425(7) . ?
C60 C65 1.440(6) . ?
C61 C62 1.363(7) . ?
C62 C63 1.393(7) . ?
C63 C64 1.369(7) . ?
C64 C65 1.410(7) . ?
C65 C66 1.408(7) . ?
C66 C67 1.416(6) . ?
C66 C73 1.499(6) . ?
C67 C68 1.404(7) . ?
C67 C72 1.433(6) . ?
C68 C69 1.350(7) . ?
C69 C70 1.414(7) . ?
C70 C71 1.347(7) . ?
C71 C72 1.440(6) . ?
C73 C78 1.372(7) . ?
C73 C74 1.400(7) . ?
C74 C75 1.374(7) . ?
C75 C76 1.413(7) . ?
C76 N6 1.367(6) . ?
C76 C77 1.403(7) . ?
C77 C78 1.397(6) . ?
C77 C79 1.436(6) . ?
C79 C80 1.394(7) . ?
C79 C84 1.411(7) . ?
C80 C81 1.378(7) . ?
C81 C82 1.366(8) . ?
C82 C83 1.386(8) . ?
C83 C84 1.394(7) . ?
C84 N6 1.380(6) . ?
C85 C86 1.360(7) . ?
C85 C90 1.403(8) . ?
C85 N6 1.434(6) . ?
C86 C87 1.390(8) . ?
C87 C88 1.372(8) . ?
C88 C89 1.363(8) . ?
C89 C90 1.384(8) . ?
C91 Cl4 1.682(17) . ?
C91 Cl3 1.90(2) . ?
C92 Cl1 1.690(10) . ?
C92 Cl2 1.698(10) . ?
N1 B1 1.552(7) . ?
N2 B1 1.550(7) . ?
N4 B2 1.547(8) . ?
N5 B2 1.539(8) . ?
B1 F2 1.361(7) . ?
B1 F1 1.381(7) . ?
B2 F4 1.387(7) . ?
B2 F3 1.395(7) . ?
